data_4127622
loop_
_publ_author_name
'Br\"uckner, Tobias'
'Stennett, Tom E.'
'He\&s, Merlin'
'Braunschweig, Holger'

_publ_section_title
;
 Single and Double Hydroboration of B-B Triple Bonds and Convergent Routes
 to a Cationic Tetraborane.
;
_journal_issue 37
_journal_name_full 'Journal of the American Chemical Society'
_journal_page_first 14898
_journal_page_last 14903
_journal_paper_doi 10.1021/jacs.9b07991
_journal_volume 141
_journal_year 2019
_chemical_formula_moiety 'C54 H69 B3 N4 O2'
_chemical_formula_sum 'C54 H69 B3 N4 O2'
_chemical_formula_weight 838.56
_space_group_crystal_system monoclinic
_space_group_IT_number 14
_space_group_name_Hall '-P 2ybc'
_space_group_name_H-M_alt 'P 1 21/c 1'
_symmetry_space_group_name_Hall '-P 2ybc'
_symmetry_space_group_name_H-M 'P 1 21/c 1'
_atom_sites_solution_hydrogens mixed
_atom_sites_solution_primary dual
_atom_sites_solution_secondary difmap
_audit_creation_method SHELXL-2017/1
_cell_angle_alpha 90
_cell_angle_beta 110.9810(10)
_cell_angle_gamma 90
_cell_formula_units_Z 4
_cell_length_a 19.5024(6)
_cell_length_b 11.4232(3)
_cell_length_c 23.2030(7)
_cell_measurement_reflns_used 9554
_cell_measurement_temperature 100(2)
_cell_measurement_theta_max 26.66
_cell_measurement_theta_min 2.51
_cell_volume 4826.4(2)
_computing_cell_refinement 'Saint+ ver. V8.38A (Bruker AXS)'
_computing_data_collection 'APEX2 ver. 2014.9 (Bruker AXS)'
_computing_data_reduction 'Saint+ ver. V8.38A (Bruker AXS)'
_computing_molecular_graphics 'ShelXLe (Huebschle et all, 2011)'
_computing_publication_material 'SHELXL-2017/1 (Sheldrick, 2017)'
_computing_structure_refinement 'SHELXL-2017/1 (Sheldrick, 2017)'
_computing_structure_solution 'SHELXT (Sheldrick, 2014)'
_diffrn_ambient_temperature 100(2)
_diffrn_detector 'CMOS area detector (Photon II)'
_diffrn_detector_area_resol_mean 7.5
_diffrn_measured_fraction_theta_full 0.999
_diffrn_measured_fraction_theta_max 0.999
_diffrn_measurement_device_type 'Bruker D8 Quest'
_diffrn_measurement_method '\f and \w scans'
_diffrn_radiation_monochromator 'multi-layer mirror'
_diffrn_radiation_type MoK\a
_diffrn_radiation_wavelength 0.71073
_diffrn_reflns_av_R_equivalents 0.0755
_diffrn_reflns_av_unetI/netI 0.0258
_diffrn_reflns_Laue_measured_fraction_full 0.999
_diffrn_reflns_Laue_measured_fraction_max 0.999
_diffrn_reflns_limit_h_max 24
_diffrn_reflns_limit_h_min -24
_diffrn_reflns_limit_k_max 13
_diffrn_reflns_limit_k_min -14
_diffrn_reflns_limit_l_max 28
_diffrn_reflns_limit_l_min -28
_diffrn_reflns_number 146432
_diffrn_reflns_point_group_measured_fraction_full 0.999
_diffrn_reflns_point_group_measured_fraction_max 0.999
_diffrn_reflns_theta_full 26.000
_diffrn_reflns_theta_max 26.021
_diffrn_reflns_theta_min 2.463
_diffrn_source 'microfocus sealed tube (Incoatec ImS)'
_exptl_absorpt_coefficient_mu 0.069
_exptl_absorpt_correction_T_max 0.7454
_exptl_absorpt_correction_T_min 0.6925
_exptl_absorpt_correction_type multi-scan
_exptl_absorpt_process_details 'SadAbs 2016/2 (Bruker AXS)'
_exptl_crystal_colour red
_exptl_crystal_density_diffrn 1.154
_exptl_crystal_description block
_exptl_crystal_F_000 1808
_exptl_crystal_size_max 0.223
_exptl_crystal_size_mid 0.201
_exptl_crystal_size_min 0.189
_refine_diff_density_max 0.246
_refine_diff_density_min -0.224
_refine_diff_density_rms 0.040
_refine_ls_extinction_method none
_refine_ls_goodness_of_fit_ref 1.042
_refine_ls_hydrogen_treatment mixed
_refine_ls_matrix_type full
_refine_ls_number_parameters 586
_refine_ls_number_reflns 9486
_refine_ls_number_restraints 0
_refine_ls_restrained_S_all 1.042
_refine_ls_R_factor_all 0.0536
_refine_ls_R_factor_gt 0.0403
_refine_ls_shift/su_max 0.001
_refine_ls_shift/su_mean 0.000
_refine_ls_structure_factor_coef Fsqd
_refine_ls_weighting_details 'w=1/[\s^2^(Fo^2^)+(0.0467P)^2^+2.0125P] where P=(Fo^2^+2Fc^2^)/3'
_refine_ls_weighting_scheme calc
_refine_ls_wR_factor_gt 0.0962
_refine_ls_wR_factor_ref 0.1063
_reflns_Friedel_coverage 0.000
_reflns_number_gt 7728
_reflns_number_total 9486
_reflns_threshold_expression 'I > 2\s(I)'
_cod_data_source_file ja9b07991_si_002.cif
_cod_data_source_block ToBr058_a
_cod_database_code 4127622
_shelx_shelxl_version_number 2017/1
_shelx_space_group_comment
;
The symmetry employed for this shelxl refinement is uniquely defined
by the following loop, which should always be used as a source of
symmetry information in preference to the above space-group names.
They are only intended as comments.
;
_shelx_estimated_absorpt_t_min 0.985
_shelx_estimated_absorpt_t_max 0.987

loop_
_space_group_symop_operation_xyz
'x, y, z'
'-x, y+1/2, -z+1/2'
'-x, -y, -z'
'x, -y-1/2, z-1/2'

loop_
_atom_site_label
_atom_site_type_symbol
_atom_site_fract_x
_atom_site_fract_y
_atom_site_fract_z
_atom_site_U_iso_or_equiv
_atom_site_adp_type
_atom_site_occupancy
_atom_site_site_symmetry_order
_atom_site_calc_flag
_atom_site_refinement_flags_posn
_atom_site_refinement_flags_adp
B1_1 B 0.21761(8) 0.21708(13) 0.46390(7) 0.0186(3) Uani 1 1 d . .
H1_1 H 0.1883(8) 0.2753(14) 0.4221(7) 0.027(4) Uiso 1 1 d . .
O1_1 O 0.39861(5) 0.08783(8) 0.57949(4) 0.0213(2) Uani 1 1 d . .
C1_1 C 0.44647(7) 0.07789(12) 0.63940(6) 0.0211(3) Uani 1 1 d . .
B2_1 B 0.29402(8) 0.25689(13) 0.51565(7) 0.0179(3) Uani 1 1 d . .
O2_1 O 0.37684(5) 0.23510(8) 0.63783(4) 0.0221(2) Uani 1 1 d . .
C2_1 C 0.50191(8) -0.00264(13) 0.66441(7) 0.0280(3) Uani 1 1 d . .
H2_1 H 0.510133 -0.064820 0.640475 0.034 Uiso 1 1 calc R U
B3_1 B 0.35533(8) 0.18874(13) 0.57730(7) 0.0197(3) Uani 1 1 d . .
C3_1 C 0.54534(8) 0.01153(14) 0.72652(7) 0.0320(3) Uani 1 1 d . .
H3_1 H 0.584367 -0.041800 0.745266 0.038 Uiso 1 1 calc R U
C4_1 C 0.53279(9) 0.10169(14) 0.76144(7) 0.0319(3) Uani 1 1 d . .
H4_1 H 0.563554 0.109287 0.803553 0.038 Uiso 1 1 calc R U
C5_1 C 0.47582(8) 0.18153(14) 0.73592(7) 0.0287(3) Uani 1 1 d . .
H5_1 H 0.466603 0.243067 0.759718 0.034 Uiso 1 1 calc R U
C6_1 C 0.43357(7) 0.16674(12) 0.67447(6) 0.0222(3) Uani 1 1 d . .
C1_2 C 0.17790(7) 0.09705(12) 0.45587(6) 0.0188(3) Uani 1 1 d . .
N1_2 N 0.18506(6) 0.00889(10) 0.49762(5) 0.0217(2) Uani 1 1 d . .
C2_2 C 0.10266(8) -0.06106(12) 0.40404(6) 0.0247(3) Uani 1 1 d . .
H2A_2 H 0.124729 -0.114599 0.381942 0.030 Uiso 1 1 calc R U
H2AB_2 H 0.048509 -0.068170 0.386161 0.030 Uiso 1 1 calc R U
N2_2 N 0.12618(6) 0.05993(10) 0.40164(5) 0.0203(2) Uani 1 1 d . .
C3_2 C 0.13155(9) -0.08593(13) 0.47299(7) 0.0288(3) Uani 1 1 d . .
H3A_2 H 0.091714 -0.082257 0.489974 0.035 Uiso 1 1 calc R U
H3AB_2 H 0.155468 -0.163659 0.482186 0.035 Uiso 1 1 calc R U
C4_2 C 0.21582(7) 0.01975(12) 0.56357(6) 0.0201(3) Uani 1 1 d . .
C5_2 C 0.27559(8) -0.05129(12) 0.59583(6) 0.0217(3) Uani 1 1 d . .
C6_2 C 0.30339(8) -0.04549(12) 0.66016(6) 0.0225(3) Uani 1 1 d . .
H6_2 H 0.344076 -0.093226 0.682628 0.027 Uiso 1 1 calc R U
C7_2 C 0.27288(8) 0.02870(12) 0.69225(6) 0.0221(3) Uani 1 1 d . .
C8_2 C 0.21175(8) 0.09420(12) 0.65880(6) 0.0223(3) Uani 1 1 d . .
H8_2 H 0.189857 0.143469 0.680365 0.027 Uiso 1 1 calc R U
C9_2 C 0.18134(7) 0.09016(12) 0.59459(6) 0.0213(3) Uani 1 1 d . .
C10_2 C 0.11262(8) 0.15775(14) 0.56007(7) 0.0279(3) Uani 1 1 d . .
H10A_2 H 0.123480 0.216649 0.533838 0.042 Uiso 1 1 calc R U
H10B_2 H 0.094686 0.196658 0.589588 0.042 Uiso 1 1 calc R U
H10C_2 H 0.074936 0.103955 0.534311 0.042 Uiso 1 1 calc R U
C11_2 C 0.30906(9) -0.13196(13) 0.56195(7) 0.0282(3) Uani 1 1 d . .
H11A_2 H 0.275927 -0.198107 0.545106 0.042 Uiso 1 1 calc R U
H11B_2 H 0.356263 -0.161111 0.590507 0.042 Uiso 1 1 calc R U
H11C_2 H 0.316819 -0.089256 0.528165 0.042 Uiso 1 1 calc R U
C12_2 C 0.30666(8) 0.03833(15) 0.76170(7) 0.0297(3) Uani 1 1 d . .
H12A_2 H 0.351254 0.086165 0.773048 0.044 Uiso 1 1 calc R U
H12B_2 H 0.319142 -0.040005 0.779618 0.044 Uiso 1 1 calc R U
H12C_2 H 0.271485 0.075069 0.777469 0.044 Uiso 1 1 calc R U
C13_2 C 0.09475(7) 0.12274(12) 0.34459(6) 0.0204(3) Uani 1 1 d . .
C14_2 C 0.12848(7) 0.11973(12) 0.30050(6) 0.0206(3) Uani 1 1 d . .
C15_2 C 0.09195(8) 0.17273(12) 0.24338(6) 0.0233(3) Uani 1 1 d . .
H15_2 H 0.113200 0.170195 0.212406 0.028 Uiso 1 1 calc R U
C16_2 C 0.02549(8) 0.22869(13) 0.23124(7) 0.0265(3) Uani 1 1 d . .
H16_2 H 0.001713 0.265071 0.192345 0.032 Uiso 1 1 calc R U
C17_2 C -0.00657(8) 0.23184(13) 0.27576(7) 0.0272(3) Uani 1 1 d . .
H17_2 H -0.051890 0.271661 0.267301 0.033 Uiso 1 1 calc R U
C18_2 C 0.02667(8) 0.17756(12) 0.33261(7) 0.0240(3) Uani 1 1 d . .
C19_2 C -0.00907(8) 0.18396(14) 0.38090(7) 0.0286(3) Uani 1 1 d . .
H19_2 H 0.014004 0.122500 0.412622 0.034 Uiso 1 1 calc R U
C20_2 C 0.00738(9) 0.30280(15) 0.41299(8) 0.0346(4) Uani 1 1 d . .
H20A_2 H -0.016742 0.364535 0.383329 0.052 Uiso 1 1 calc R U
H20B_2 H 0.060547 0.316091 0.429152 0.052 Uiso 1 1 calc R U
H20C_2 H -0.011103 0.304079 0.447087 0.052 Uiso 1 1 calc R U
C21_2 C -0.09181(9) 0.16056(19) 0.35441(9) 0.0452(4) Uani 1 1 d . .
H21A_2 H -0.116243 0.222505 0.325008 0.068 Uiso 1 1 calc R U
H21B_2 H -0.111141 0.159469 0.388008 0.068 Uiso 1 1 calc R U
H21C_2 H -0.101024 0.084728 0.333260 0.068 Uiso 1 1 calc R U
C22_2 C 0.20249(8) 0.06226(12) 0.31272(6) 0.0225(3) Uani 1 1 d . .
H22_2 H 0.223210 0.039456 0.357259 0.027 Uiso 1 1 calc R U
C23_2 C 0.25535(8) 0.14880(14) 0.30047(7) 0.0281(3) Uani 1 1 d . .
H23A_2 H 0.236577 0.171020 0.256779 0.042 Uiso 1 1 calc R U
H23B_2 H 0.303715 0.112188 0.310778 0.042 Uiso 1 1 calc R U
H23C_2 H 0.259679 0.218751 0.325990 0.042 Uiso 1 1 calc R U
C24_2 C 0.19426(9) -0.04871(13) 0.27387(7) 0.0308(3) Uani 1 1 d . .
H24A_2 H 0.173270 -0.028449 0.229967 0.046 Uiso 1 1 calc R U
H24B_2 H 0.161679 -0.103882 0.283881 0.046 Uiso 1 1 calc R U
H24C_2 H 0.242551 -0.084883 0.282894 0.046 Uiso 1 1 calc R U
N1_3 N 0.39746(6) 0.40486(9) 0.52109(5) 0.0187(2) Uani 1 1 d . .
C1_3 C 0.32487(7) 0.38002(11) 0.50695(6) 0.0166(3) Uani 1 1 d . .
N2_3 N 0.28785(6) 0.48197(9) 0.48561(5) 0.0181(2) Uani 1 1 d . .
C3_3 C 0.40988(8) 0.52258(12) 0.50152(7) 0.0242(3) Uani 1 1 d . .
H3A_3 H 0.419114 0.520341 0.462266 0.029 Uiso 1 1 calc R U
H3AB_3 H 0.451534 0.561873 0.533493 0.029 Uiso 1 1 calc R U
C4_3 C 0.45599(7) 0.32162(11) 0.53470(6) 0.0176(3) Uani 1 1 d . .
C5_3 C 0.46057(7) 0.24648(11) 0.48859(6) 0.0191(3) Uani 1 1 d . .
C6_3 C 0.51933(7) 0.16849(12) 0.50360(6) 0.0212(3) Uani 1 1 d . .
H6_3 H 0.522359 0.115496 0.473040 0.025 Uiso 1 1 calc R U
C7_3 C 0.57370(7) 0.16607(12) 0.56209(7) 0.0226(3) Uani 1 1 d . .
C8_3 C 0.56921(7) 0.24580(12) 0.60608(6) 0.0223(3) Uani 1 1 d . .
H8_3 H 0.606851 0.246503 0.645760 0.027 Uiso 1 1 calc R U
C9_3 C 0.51124(7) 0.32428(12) 0.59355(6) 0.0205(3) Uani 1 1 d . .
C10_3 C 0.50794(8) 0.41024(13) 0.64167(7) 0.0265(3) Uani 1 1 d . .
H10A_3 H 0.525291 0.486897 0.633686 0.040 Uiso 1 1 calc R U
H10B_3 H 0.539223 0.382694 0.682664 0.040 Uiso 1 1 calc R U
H10C_3 H 0.457170 0.417097 0.639983 0.040 Uiso 1 1 calc R U
C11_3 C 0.40313(8) 0.24834(13) 0.42483(6) 0.0249(3) Uani 1 1 d . .
H11A_3 H 0.420353 0.202848 0.396847 0.037 Uiso 1 1 calc R U
H11B_3 H 0.394050 0.329363 0.410179 0.037 Uiso 1 1 calc R U
H11C_3 H 0.357533 0.214023 0.425860 0.037 Uiso 1 1 calc R U
C12_3 C 0.63540(8) 0.07874(14) 0.57798(7) 0.0301(3) Uani 1 1 d . .
H12A_3 H 0.625552 0.021829 0.544370 0.045 Uiso 1 1 calc R U
H12B_3 H 0.639262 0.037892 0.616162 0.045 Uiso 1 1 calc R U
H12C_3 H 0.681587 0.119567 0.583768 0.045 Uiso 1 1 calc R U
C13_3 C 0.21391(7) 0.50995(11) 0.47996(6) 0.0180(3) Uani 1 1 d . .
C14_3 C 0.16404(7) 0.53748(11) 0.42097(6) 0.0203(3) Uani 1 1 d . .
C15_3 C 0.09401(8) 0.57400(13) 0.41586(7) 0.0247(3) Uani 1 1 d . .
H15_3 H 0.059303 0.593613 0.376409 0.030 Uiso 1 1 calc R U
C16_3 C 0.07407(8) 0.58223(13) 0.46743(7) 0.0276(3) Uani 1 1 d . .
H16_3 H 0.025723 0.605661 0.463071 0.033 Uiso 1 1 calc R U
C17_3 C 0.12474(8) 0.55622(13) 0.52517(7) 0.0254(3) Uani 1 1 d . .
H17_3 H 0.110598 0.561842 0.560230 0.030 Uiso 1 1 calc R U
C18_3 C 0.19609(7) 0.52195(12) 0.53303(6) 0.0207(3) Uani 1 1 d . .
C19_3 C 0.25091(8) 0.50079(12) 0.59801(6) 0.0231(3) Uani 1 1 d . .
H19_3 H 0.299942 0.485634 0.594853 0.028 Uiso 1 1 calc R U
C20_3 C 0.23008(9) 0.39320(13) 0.62706(7) 0.0286(3) Uani 1 1 d . .
H20A_3 H 0.181918 0.405563 0.630400 0.043 Uiso 1 1 calc R U
H20B_3 H 0.266944 0.380383 0.668272 0.043 Uiso 1 1 calc R U
H20C_3 H 0.228003 0.324526 0.601173 0.043 Uiso 1 1 calc R U
C21_3 C 0.25835(9) 0.60846(13) 0.63938(7) 0.0297(3) Uani 1 1 d . .
H21A_3 H 0.274459 0.675743 0.621277 0.045 Uiso 1 1 calc R U
H21B_3 H 0.294588 0.592474 0.680504 0.045 Uiso 1 1 calc R U
H21C_3 H 0.210741 0.625923 0.642783 0.045 Uiso 1 1 calc R U
C22_3 C 0.18475(8) 0.53017(12) 0.36384(6) 0.0224(3) Uani 1 1 d . .
H22_3 H 0.233434 0.490098 0.375598 0.027 Uiso 1 1 calc R U
C23_3 C 0.19262(9) 0.65323(13) 0.34031(7) 0.0293(3) Uani 1 1 d . .
H23A_3 H 0.207340 0.646902 0.304235 0.044 Uiso 1 1 calc R U
H23B_3 H 0.230048 0.696955 0.372974 0.044 Uiso 1 1 calc R U
H23C_3 H 0.145512 0.694368 0.328716 0.044 Uiso 1 1 calc R U
C24_3 C 0.12896(8) 0.45887(13) 0.31248(7) 0.0272(3) Uani 1 1 d . .
H24A_3 H 0.081395 0.499006 0.298535 0.041 Uiso 1 1 calc R U
H24B_3 H 0.123641 0.381087 0.328208 0.041 Uiso 1 1 calc R U
H24C_3 H 0.146084 0.450816 0.277793 0.041 Uiso 1 1 calc R U
C2_3 C 0.33789(7) 0.58201(12) 0.49351(7) 0.0243(3) Uani 1 1 d . .
H2A_3 H 0.341340 0.628755 0.530372 0.029 Uiso 1 1 calc R U
H2AB_3 H 0.321949 0.633367 0.456700 0.029 Uiso 1 1 calc R U

loop_
_atom_site_aniso_label
_atom_site_aniso_U_11
_atom_site_aniso_U_22
_atom_site_aniso_U_33
_atom_site_aniso_U_23
_atom_site_aniso_U_13
_atom_site_aniso_U_12
B1_1 0.0216(7) 0.0182(7) 0.0175(7) 0.0003(6) 0.0088(6) 0.0001(6)
O1_1 0.0241(5) 0.0199(5) 0.0192(5) 0.0041(4) 0.0071(4) 0.0031(4)
C1_1 0.0214(7) 0.0215(7) 0.0205(7) 0.0058(5) 0.0075(5) -0.0010(5)
B2_1 0.0215(7) 0.0157(7) 0.0187(7) -0.0003(6) 0.0098(6) 0.0007(6)
O2_1 0.0237(5) 0.0216(5) 0.0195(5) 0.0027(4) 0.0060(4) 0.0038(4)
C2_1 0.0297(8) 0.0240(7) 0.0312(8) 0.0068(6) 0.0121(6) 0.0050(6)
B3_1 0.0212(7) 0.0173(7) 0.0222(8) 0.0021(6) 0.0097(6) -0.0022(6)
C3_1 0.0256(8) 0.0337(8) 0.0338(8) 0.0141(7) 0.0072(6) 0.0054(6)
C4_1 0.0304(8) 0.0372(9) 0.0229(7) 0.0088(6) 0.0033(6) -0.0009(7)
C5_1 0.0317(8) 0.0299(8) 0.0234(7) 0.0019(6) 0.0084(6) -0.0004(6)
C6_1 0.0225(7) 0.0211(7) 0.0230(7) 0.0061(5) 0.0082(6) 0.0008(5)
C1_2 0.0210(6) 0.0202(7) 0.0169(6) -0.0008(5) 0.0090(5) 0.0007(5)
N1_2 0.0302(6) 0.0169(6) 0.0178(6) -0.0010(4) 0.0084(5) -0.0059(5)
C2_2 0.0330(8) 0.0186(7) 0.0223(7) -0.0034(5) 0.0096(6) -0.0070(6)
N2_2 0.0266(6) 0.0170(6) 0.0166(6) -0.0011(4) 0.0067(5) -0.0049(5)
C3_2 0.0384(8) 0.0216(7) 0.0243(7) -0.0012(6) 0.0086(6) -0.0113(6)
C4_2 0.0254(7) 0.0183(6) 0.0175(6) 0.0003(5) 0.0090(5) -0.0051(5)
C5_2 0.0282(7) 0.0164(6) 0.0234(7) 0.0007(5) 0.0126(6) -0.0035(5)
C6_2 0.0238(7) 0.0204(7) 0.0237(7) 0.0046(5) 0.0088(6) 0.0007(5)
C7_2 0.0244(7) 0.0232(7) 0.0198(7) 0.0012(5) 0.0095(5) -0.0047(5)
C8_2 0.0247(7) 0.0232(7) 0.0216(7) -0.0029(5) 0.0115(6) -0.0037(6)
C9_2 0.0229(7) 0.0200(7) 0.0219(7) -0.0001(5) 0.0094(6) -0.0036(5)
C10_2 0.0254(7) 0.0329(8) 0.0241(7) -0.0014(6) 0.0074(6) 0.0022(6)
C11_2 0.0379(8) 0.0214(7) 0.0291(8) -0.0005(6) 0.0167(7) 0.0009(6)
C12_2 0.0309(8) 0.0372(9) 0.0202(7) 0.0007(6) 0.0083(6) 0.0007(7)
C13_2 0.0252(7) 0.0178(6) 0.0159(6) -0.0014(5) 0.0045(5) -0.0021(5)
C14_2 0.0249(7) 0.0174(6) 0.0175(6) -0.0032(5) 0.0053(5) -0.0024(5)
C15_2 0.0278(7) 0.0247(7) 0.0167(7) -0.0017(5) 0.0073(6) -0.0025(6)
C16_2 0.0283(7) 0.0263(7) 0.0198(7) 0.0013(6) 0.0023(6) 0.0011(6)
C17_2 0.0230(7) 0.0277(8) 0.0276(8) -0.0016(6) 0.0050(6) 0.0029(6)
C18_2 0.0252(7) 0.0219(7) 0.0244(7) -0.0037(6) 0.0083(6) -0.0035(6)
C19_2 0.0287(8) 0.0305(8) 0.0291(8) -0.0006(6) 0.0135(6) 0.0012(6)
C20_2 0.0350(8) 0.0382(9) 0.0347(9) -0.0069(7) 0.0174(7) 0.0048(7)
C21_2 0.0352(9) 0.0611(12) 0.0451(10) -0.0042(9) 0.0213(8) -0.0130(9)
C22_2 0.0266(7) 0.0231(7) 0.0172(7) 0.0002(5) 0.0072(5) 0.0026(6)
C23_2 0.0253(7) 0.0329(8) 0.0245(7) 0.0019(6) 0.0069(6) -0.0008(6)
C24_2 0.0376(9) 0.0260(8) 0.0312(8) -0.0033(6) 0.0152(7) 0.0036(6)
N1_3 0.0193(5) 0.0141(5) 0.0249(6) 0.0007(4) 0.0105(5) -0.0015(4)
C1_3 0.0183(6) 0.0186(6) 0.0140(6) -0.0014(5) 0.0071(5) 0.0005(5)
N2_3 0.0195(5) 0.0159(5) 0.0212(6) 0.0014(4) 0.0101(5) 0.0001(4)
C3_3 0.0223(7) 0.0174(7) 0.0357(8) 0.0039(6) 0.0136(6) -0.0014(5)
C4_3 0.0168(6) 0.0155(6) 0.0226(7) 0.0028(5) 0.0094(5) -0.0005(5)
C5_3 0.0189(6) 0.0191(7) 0.0209(7) 0.0014(5) 0.0092(5) -0.0019(5)
C6_3 0.0242(7) 0.0186(7) 0.0236(7) 0.0004(5) 0.0121(6) 0.0010(5)
C7_3 0.0203(7) 0.0220(7) 0.0276(7) 0.0063(6) 0.0111(6) 0.0010(5)
C8_3 0.0191(6) 0.0253(7) 0.0210(7) 0.0043(5) 0.0054(5) -0.0026(5)
C9_3 0.0216(7) 0.0195(7) 0.0219(7) 0.0008(5) 0.0098(5) -0.0045(5)
C10_3 0.0286(7) 0.0266(7) 0.0229(7) -0.0044(6) 0.0077(6) -0.0046(6)
C11_3 0.0242(7) 0.0289(8) 0.0209(7) -0.0018(6) 0.0073(6) 0.0029(6)
C12_3 0.0260(7) 0.0309(8) 0.0329(8) 0.0092(6) 0.0102(6) 0.0086(6)
C13_3 0.0181(6) 0.0156(6) 0.0217(7) -0.0007(5) 0.0089(5) 0.0004(5)
C14_3 0.0236(7) 0.0158(6) 0.0224(7) -0.0014(5) 0.0095(5) -0.0002(5)
C15_3 0.0224(7) 0.0247(7) 0.0239(7) -0.0003(6) 0.0047(6) 0.0040(6)
C16_3 0.0210(7) 0.0305(8) 0.0330(8) -0.0040(6) 0.0119(6) 0.0043(6)
C17_3 0.0261(7) 0.0289(8) 0.0257(7) -0.0032(6) 0.0147(6) 0.0020(6)
C18_3 0.0227(7) 0.0186(6) 0.0221(7) 0.0000(5) 0.0095(6) -0.0002(5)
C19_3 0.0248(7) 0.0258(7) 0.0214(7) 0.0004(6) 0.0116(6) 0.0018(6)
C20_3 0.0374(8) 0.0260(8) 0.0270(8) 0.0023(6) 0.0169(7) 0.0018(6)
C21_3 0.0373(8) 0.0275(8) 0.0255(8) -0.0021(6) 0.0126(6) -0.0046(6)
C22_3 0.0248(7) 0.0219(7) 0.0205(7) 0.0012(5) 0.0084(6) 0.0027(6)
C23_3 0.0341(8) 0.0273(8) 0.0266(8) 0.0032(6) 0.0111(6) -0.0007(6)
C24_3 0.0335(8) 0.0267(8) 0.0208(7) -0.0011(6) 0.0089(6) 0.0015(6)
C2_3 0.0235(7) 0.0166(7) 0.0354(8) 0.0027(6) 0.0137(6) -0.0006(5)

loop_
_atom_type_symbol
_atom_type_description
_atom_type_scat_dispersion_real
_atom_type_scat_dispersion_imag
_atom_type_scat_source
C C 0.0033 0.0016 'International Tables Vol C Tables 4.2.6.8 and 6.1.1.4'
H H 0.0000 0.0000 'International Tables Vol C Tables 4.2.6.8 and 6.1.1.4'
B B 0.0013 0.0007 'International Tables Vol C Tables 4.2.6.8 and 6.1.1.4'
N N 0.0061 0.0033 'International Tables Vol C Tables 4.2.6.8 and 6.1.1.4'
O O 0.0106 0.0060 'International Tables Vol C Tables 4.2.6.8 and 6.1.1.4'

loop_
_geom_angle_atom_site_label_1
_geom_angle_atom_site_label_2
_geom_angle_atom_site_label_3
_geom_angle
C1_2 B1_1 B2_1 128.91(12)
C1_2 B1_1 H1_1 109.6(8)
B2_1 B1_1 H1_1 121.0(8)
C1_1 O1_1 B3_1 106.46(11)
O1_1 C1_1 C6_1 109.56(12)
O1_1 C1_1 C2_1 128.84(13)
C6_1 C1_1 C2_1 121.57(13)
C1_3 B2_1 B1_1 116.89(12)
C1_3 B2_1 B3_1 109.49(11)
B1_1 B2_1 B3_1 133.40(12)
C6_1 O2_1 B3_1 106.76(11)
C1_1 C2_1 C3_1 116.86(14)
C1_1 C2_1 H2_1 121.6
C3_1 C2_1 H2_1 121.6
O2_1 B3_1 O1_1 107.88(11)
O2_1 B3_1 B2_1 122.38(12)
O1_1 B3_1 B2_1 129.49(12)
C4_1 C3_1 C2_1 121.42(14)
C4_1 C3_1 H3_1 119.3
C2_1 C3_1 H3_1 119.3
C3_1 C4_1 C5_1 121.23(14)
C3_1 C4_1 H4_1 119.4
C5_1 C4_1 H4_1 119.4
C6_1 C5_1 C4_1 116.71(14)
C6_1 C5_1 H5_1 121.6
C4_1 C5_1 H5_1 121.6
O2_1 C6_1 C5_1 128.47(13)
O2_1 C6_1 C1_1 109.27(12)
C5_1 C6_1 C1_1 122.20(13)
N2_2 C1_2 N1_2 106.12(11)
N2_2 C1_2 B1_1 123.76(12)
N1_2 C1_2 B1_1 130.12(12)
C1_2 N1_2 C4_2 126.06(11)
C1_2 N1_2 C3_2 112.85(11)
C4_2 N1_2 C3_2 116.47(11)
N2_2 C2_2 C3_2 102.31(11)
N2_2 C2_2 H2A_2 111.3
C3_2 C2_2 H2A_2 111.3
N2_2 C2_2 H2AB_2 111.3
C3_2 C2_2 H2AB_2 111.3
H2A_2 C2_2 H2AB_2 109.2
C1_2 N2_2 C13_2 128.60(11)
C1_2 N2_2 C2_2 113.30(11)
C13_2 N2_2 C2_2 118.08(11)
N1_2 C3_2 C2_2 102.44(11)
N1_2 C3_2 H3A_2 111.3
C2_2 C3_2 H3A_2 111.3
N1_2 C3_2 H3AB_2 111.3
C2_2 C3_2 H3AB_2 111.3
H3A_2 C3_2 H3AB_2 109.2
C5_2 C4_2 C9_2 121.32(12)
C5_2 C4_2 N1_2 118.10(12)
C9_2 C4_2 N1_2 120.20(12)
C6_2 C5_2 C4_2 118.40(13)
C6_2 C5_2 C11_2 120.88(13)
C4_2 C5_2 C11_2 120.73(13)
C7_2 C6_2 C5_2 121.57(13)
C7_2 C6_2 H6_2 119.2
C5_2 C6_2 H6_2 119.2
C8_2 C7_2 C6_2 118.36(13)
C8_2 C7_2 C12_2 121.14(13)
C6_2 C7_2 C12_2 120.49(13)
C7_2 C8_2 C9_2 122.17(13)
C7_2 C8_2 H8_2 118.9
C9_2 C8_2 H8_2 118.9
C8_2 C9_2 C4_2 118.00(13)
C8_2 C9_2 C10_2 120.60(13)
C4_2 C9_2 C10_2 121.38(12)
C9_2 C10_2 H10A_2 109.5
C9_2 C10_2 H10B_2 109.5
H10A_2 C10_2 H10B_2 109.5
C9_2 C10_2 H10C_2 109.5
H10A_2 C10_2 H10C_2 109.5
H10B_2 C10_2 H10C_2 109.5
C5_2 C11_2 H11A_2 109.5
C5_2 C11_2 H11B_2 109.5
H11A_2 C11_2 H11B_2 109.5
C5_2 C11_2 H11C_2 109.5
H11A_2 C11_2 H11C_2 109.5
H11B_2 C11_2 H11C_2 109.5
C7_2 C12_2 H12A_2 109.5
C7_2 C12_2 H12B_2 109.5
H12A_2 C12_2 H12B_2 109.5
C7_2 C12_2 H12C_2 109.5
H12A_2 C12_2 H12C_2 109.5
H12B_2 C12_2 H12C_2 109.5
C14_2 C13_2 C18_2 121.67(12)
C14_2 C13_2 N2_2 120.26(12)
C18_2 C13_2 N2_2 117.84(12)
C15_2 C14_2 C13_2 117.94(13)
C15_2 C14_2 C22_2 119.49(12)
C13_2 C14_2 C22_2 122.57(12)
C16_2 C15_2 C14_2 121.09(13)
C16_2 C15_2 H15_2 119.5
C14_2 C15_2 H15_2 119.5
C15_2 C16_2 C17_2 120.05(13)
C15_2 C16_2 H16_2 120.0
C17_2 C16_2 H16_2 120.0
C16_2 C17_2 C18_2 120.94(13)
C16_2 C17_2 H17_2 119.5
C18_2 C17_2 H17_2 119.5
C17_2 C18_2 C13_2 118.27(13)
C17_2 C18_2 C19_2 119.83(13)
C13_2 C18_2 C19_2 121.82(13)
C18_2 C19_2 C20_2 109.33(13)
C18_2 C19_2 C21_2 113.06(13)
C20_2 C19_2 C21_2 111.01(14)
C18_2 C19_2 H19_2 107.7
C20_2 C19_2 H19_2 107.7
C21_2 C19_2 H19_2 107.7
C19_2 C20_2 H20A_2 109.5
C19_2 C20_2 H20B_2 109.5
H20A_2 C20_2 H20B_2 109.5
C19_2 C20_2 H20C_2 109.5
H20A_2 C20_2 H20C_2 109.5
H20B_2 C20_2 H20C_2 109.5
C19_2 C21_2 H21A_2 109.5
C19_2 C21_2 H21B_2 109.5
H21A_2 C21_2 H21B_2 109.5
C19_2 C21_2 H21C_2 109.5
H21A_2 C21_2 H21C_2 109.5
H21B_2 C21_2 H21C_2 109.5
C14_2 C22_2 C23_2 110.23(12)
C14_2 C22_2 C24_2 110.87(12)
C23_2 C22_2 C24_2 111.23(12)
C14_2 C22_2 H22_2 108.1
C23_2 C22_2 H22_2 108.1
C24_2 C22_2 H22_2 108.1
C22_2 C23_2 H23A_2 109.5
C22_2 C23_2 H23B_2 109.5
H23A_2 C23_2 H23B_2 109.5
C22_2 C23_2 H23C_2 109.5
H23A_2 C23_2 H23C_2 109.5
H23B_2 C23_2 H23C_2 109.5
C22_2 C24_2 H24A_2 109.5
C22_2 C24_2 H24B_2 109.5
H24A_2 C24_2 H24B_2 109.5
C22_2 C24_2 H24C_2 109.5
H24A_2 C24_2 H24C_2 109.5
H24B_2 C24_2 H24C_2 109.5
C1_3 N1_3 C4_3 126.30(11)
C1_3 N1_3 C3_3 112.86(11)
C4_3 N1_3 C3_3 118.04(10)
N1_3 C1_3 N2_3 106.15(11)
N1_3 C1_3 B2_1 124.59(11)
N2_3 C1_3 B2_1 129.25(11)
C1_3 N2_3 C13_3 127.27(11)
C1_3 N2_3 C2_3 112.10(10)
C13_3 N2_3 C2_3 115.98(10)
N1_3 C3_3 C2_3 101.59(11)
N1_3 C3_3 H3A_3 111.5
C2_3 C3_3 H3A_3 111.5
N1_3 C3_3 H3AB_3 111.5
C2_3 C3_3 H3AB_3 111.5
H3A_3 C3_3 H3AB_3 109.3
C5_3 C4_3 C9_3 121.33(12)
C5_3 C4_3 N1_3 120.20(12)
C9_3 C4_3 N1_3 118.26(12)
C6_3 C5_3 C4_3 118.22(12)
C6_3 C5_3 C11_3 120.76(12)
C4_3 C5_3 C11_3 121.01(12)
C7_3 C6_3 C5_3 121.84(13)
C7_3 C6_3 H6_3 119.1
C5_3 C6_3 H6_3 119.1
C6_3 C7_3 C8_3 118.40(12)
C6_3 C7_3 C12_3 121.04(13)
C8_3 C7_3 C12_3 120.56(13)
C9_3 C8_3 C7_3 121.87(13)
C9_3 C8_3 H8_3 119.1
C7_3 C8_3 H8_3 119.1
C8_3 C9_3 C4_3 118.21(12)
C8_3 C9_3 C10_3 120.88(12)
C4_3 C9_3 C10_3 120.91(12)
C9_3 C10_3 H10A_3 109.5
C9_3 C10_3 H10B_3 109.5
H10A_3 C10_3 H10B_3 109.5
C9_3 C10_3 H10C_3 109.5
H10A_3 C10_3 H10C_3 109.5
H10B_3 C10_3 H10C_3 109.5
C5_3 C11_3 H11A_3 109.5
C5_3 C11_3 H11B_3 109.5
H11A_3 C11_3 H11B_3 109.5
C5_3 C11_3 H11C_3 109.5
H11A_3 C11_3 H11C_3 109.5
H11B_3 C11_3 H11C_3 109.5
C7_3 C12_3 H12A_3 109.5
C7_3 C12_3 H12B_3 109.5
H12A_3 C12_3 H12B_3 109.5
C7_3 C12_3 H12C_3 109.5
H12A_3 C12_3 H12C_3 109.5
H12B_3 C12_3 H12C_3 109.5
C18_3 C13_3 C14_3 122.17(12)
C18_3 C13_3 N2_3 119.90(12)
C14_3 C13_3 N2_3 117.52(11)
C15_3 C14_3 C13_3 117.85(12)
C15_3 C14_3 C22_3 120.07(12)
C13_3 C14_3 C22_3 122.08(12)
C16_3 C15_3 C14_3 121.08(13)
C16_3 C15_3 H15_3 119.5
C14_3 C15_3 H15_3 119.5
C17_3 C16_3 C15_3 119.82(13)
C17_3 C16_3 H16_3 120.1
C15_3 C16_3 H16_3 120.1
C16_3 C17_3 C18_3 121.40(13)
C16_3 C17_3 H17_3 119.3
C18_3 C17_3 H17_3 119.3
C17_3 C18_3 C13_3 117.58(12)
C17_3 C18_3 C19_3 119.23(12)
C13_3 C18_3 C19_3 123.18(12)
C18_3 C19_3 C20_3 111.21(12)
C18_3 C19_3 C21_3 111.56(12)
C20_3 C19_3 C21_3 110.48(12)
C18_3 C19_3 H19_3 107.8
C20_3 C19_3 H19_3 107.8
C21_3 C19_3 H19_3 107.8
C19_3 C20_3 H20A_3 109.5
C19_3 C20_3 H20B_3 109.5
H20A_3 C20_3 H20B_3 109.5
C19_3 C20_3 H20C_3 109.5
H20A_3 C20_3 H20C_3 109.5
H20B_3 C20_3 H20C_3 109.5
C19_3 C21_3 H21A_3 109.5
C19_3 C21_3 H21B_3 109.5
H21A_3 C21_3 H21B_3 109.5
C19_3 C21_3 H21C_3 109.5
H21A_3 C21_3 H21C_3 109.5
H21B_3 C21_3 H21C_3 109.5
C14_3 C22_3 C24_3 111.83(12)
C14_3 C22_3 C23_3 110.57(11)
C24_3 C22_3 C23_3 110.15(12)
C14_3 C22_3 H22_3 108.1
C24_3 C22_3 H22_3 108.1
C23_3 C22_3 H22_3 108.1
C22_3 C23_3 H23A_3 109.5
C22_3 C23_3 H23B_3 109.5
H23A_3 C23_3 H23B_3 109.5
C22_3 C23_3 H23C_3 109.5
H23A_3 C23_3 H23C_3 109.5
H23B_3 C23_3 H23C_3 109.5
C22_3 C24_3 H24A_3 109.5
C22_3 C24_3 H24B_3 109.5
H24A_3 C24_3 H24B_3 109.5
C22_3 C24_3 H24C_3 109.5
H24A_3 C24_3 H24C_3 109.5
H24B_3 C24_3 H24C_3 109.5
N2_3 C2_3 C3_3 102.25(11)
N2_3 C2_3 H2A_3 111.3
C3_3 C2_3 H2A_3 111.3
N2_3 C2_3 H2AB_3 111.3
C3_3 C2_3 H2AB_3 111.3
H2A_3 C2_3 H2AB_3 109.2

loop_
_geom_bond_atom_site_label_1
_geom_bond_atom_site_label_2
_geom_bond_distance
B1_1 C1_2 1.553(2)
B1_1 B2_1 1.609(2)
B1_1 H1_1 1.146(16)
O1_1 C1_1 1.3738(16)
O1_1 B3_1 1.4187(18)
C1_1 C6_1 1.379(2)
C1_1 C2_1 1.3794(19)
B2_1 C1_3 1.5711(19)
B2_1 B3_1 1.690(2)
O2_1 C6_1 1.3723(16)
O2_1 B3_1 1.4166(18)
C2_1 C3_1 1.395(2)
C2_1 H2_1 0.9500
C3_1 C4_1 1.385(2)
C3_1 H3_1 0.9500
C4_1 C5_1 1.395(2)
C4_1 H4_1 0.9500
C5_1 C6_1 1.378(2)
C5_1 H5_1 0.9500
C1_2 N2_2 1.3681(17)
C1_2 N1_2 1.3694(17)
N1_2 C4_2 1.4349(17)
N1_2 C3_2 1.4704(17)
C2_2 N2_2 1.4636(17)
C2_2 C3_2 1.521(2)
C2_2 H2A_2 0.9900
C2_2 H2AB_2 0.9900
N2_2 C13_2 1.4359(17)
C3_2 H3A_2 0.9900
C3_2 H3AB_2 0.9900
C4_2 C5_2 1.397(2)
C4_2 C9_2 1.4014(19)
C5_2 C6_2 1.3953(19)
C5_2 C11_2 1.5036(19)
C6_2 C7_2 1.394(2)
C6_2 H6_2 0.9500
C7_2 C8_2 1.386(2)
C7_2 C12_2 1.5107(19)
C8_2 C9_2 1.3930(19)
C8_2 H8_2 0.9500
C9_2 C10_2 1.5051(19)
C10_2 H10A_2 0.9800
C10_2 H10B_2 0.9800
C10_2 H10C_2 0.9800
C11_2 H11A_2 0.9800
C11_2 H11B_2 0.9800
C11_2 H11C_2 0.9800
C12_2 H12A_2 0.9800
C12_2 H12B_2 0.9800
C12_2 H12C_2 0.9800
C13_2 C14_2 1.4007(19)
C13_2 C18_2 1.403(2)
C14_2 C15_2 1.3981(19)
C14_2 C22_2 1.5172(19)
C15_2 C16_2 1.381(2)
C15_2 H15_2 0.9500
C16_2 C17_2 1.386(2)
C16_2 H16_2 0.9500
C17_2 C18_2 1.390(2)
C17_2 H17_2 0.9500
C18_2 C19_2 1.518(2)
C19_2 C20_2 1.526(2)
C19_2 C21_2 1.531(2)
C19_2 H19_2 1.0000
C20_2 H20A_2 0.9800
C20_2 H20B_2 0.9800
C20_2 H20C_2 0.9800
C21_2 H21A_2 0.9800
C21_2 H21B_2 0.9800
C21_2 H21C_2 0.9800
C22_2 C23_2 1.527(2)
C22_2 C24_2 1.530(2)
C22_2 H22_2 1.0000
C23_2 H23A_2 0.9800
C23_2 H23B_2 0.9800
C23_2 H23C_2 0.9800
C24_2 H24A_2 0.9800
C24_2 H24B_2 0.9800
C24_2 H24C_2 0.9800
N1_3 C1_3 1.3637(17)
N1_3 C4_3 1.4315(16)
N1_3 C3_3 1.4670(17)
C1_3 N2_3 1.3663(17)
N2_3 C13_3 1.4364(16)
N2_3 C2_3 1.4709(17)
C3_3 C2_3 1.5099(19)
C3_3 H3A_3 0.9900
C3_3 H3AB_3 0.9900
C4_3 C5_3 1.3992(19)
C4_3 C9_3 1.4046(18)
C5_3 C6_3 1.3938(19)
C5_3 C11_3 1.5024(18)
C6_3 C7_3 1.3915(19)
C6_3 H6_3 0.9500
C7_3 C8_3 1.394(2)
C7_3 C12_3 1.5038(19)
C8_3 C9_3 1.3897(19)
C8_3 H8_3 0.9500
C9_3 C10_3 1.5054(19)
C10_3 H10A_3 0.9800
C10_3 H10B_3 0.9800
C10_3 H10C_3 0.9800
C11_3 H11A_3 0.9800
C11_3 H11B_3 0.9800
C11_3 H11C_3 0.9800
C12_3 H12A_3 0.9800
C12_3 H12B_3 0.9800
C12_3 H12C_3 0.9800
C13_3 C18_3 1.4011(18)
C13_3 C14_3 1.4017(19)
C14_3 C15_3 1.3919(19)
C14_3 C22_3 1.5201(19)
C15_3 C16_3 1.388(2)
C15_3 H15_3 0.9500
C16_3 C17_3 1.383(2)
C16_3 H16_3 0.9500
C17_3 C18_3 1.3932(19)
C17_3 H17_3 0.9500
C18_3 C19_3 1.5231(19)
C19_3 C20_3 1.525(2)
C19_3 C21_3 1.535(2)
C19_3 H19_3 1.0000
C20_3 H20A_3 0.9800
C20_3 H20B_3 0.9800
C20_3 H20C_3 0.9800
C21_3 H21A_3 0.9800
C21_3 H21B_3 0.9800
C21_3 H21C_3 0.9800
C22_3 C24_3 1.529(2)
C22_3 C23_3 1.535(2)
C22_3 H22_3 1.0000
C23_3 H23A_3 0.9800
C23_3 H23B_3 0.9800
C23_3 H23C_3 0.9800
C24_3 H24A_3 0.9800
C24_3 H24B_3 0.9800
C24_3 H24C_3 0.9800
C2_3 H2A_3 0.9900
C2_3 H2AB_3 0.9900

loop_
_geom_torsion_atom_site_label_1
_geom_torsion_atom_site_label_2
_geom_torsion_atom_site_label_3
_geom_torsion_atom_site_label_4
_geom_torsion
B3_1 O1_1 C1_1 C6_1 1.26(14)
B3_1 O1_1 C1_1 C2_1 -176.75(14)
C1_2 B1_1 B2_1 C1_3 172.85(12)
C1_2 B1_1 B2_1 B3_1 -1.0(2)
O1_1 C1_1 C2_1 C3_1 176.44(13)
C6_1 C1_1 C2_1 C3_1 -1.4(2)
C6_1 O2_1 B3_1 O1_1 2.58(14)
C6_1 O2_1 B3_1 B2_1 -172.15(12)
C1_1 O1_1 B3_1 O2_1 -2.36(14)
C1_1 O1_1 B3_1 B2_1 171.87(13)
C1_3 B2_1 B3_1 O2_1 61.74(16)
B1_1 B2_1 B3_1 O2_1 -124.10(16)
C1_3 B2_1 B3_1 O1_1 -111.75(15)
B1_1 B2_1 B3_1 O1_1 62.4(2)
C1_1 C2_1 C3_1 C4_1 0.6(2)
C2_1 C3_1 C4_1 C5_1 0.4(2)
C3_1 C4_1 C5_1 C6_1 -0.7(2)
B3_1 O2_1 C6_1 C5_1 175.34(14)
B3_1 O2_1 C6_1 C1_1 -1.82(14)
C4_1 C5_1 C6_1 O2_1 -176.95(13)
C4_1 C5_1 C6_1 C1_1 -0.1(2)
O1_1 C1_1 C6_1 O2_1 0.36(15)
C2_1 C1_1 C6_1 O2_1 178.54(12)
O1_1 C1_1 C6_1 C5_1 -177.02(13)
C2_1 C1_1 C6_1 C5_1 1.2(2)
B2_1 B1_1 C1_2 N2_2 -159.49(13)
B2_1 B1_1 C1_2 N1_2 20.5(2)
N2_2 C1_2 N1_2 C4_2 -160.74(12)
B1_1 C1_2 N1_2 C4_2 19.3(2)
N2_2 C1_2 N1_2 C3_2 -5.91(15)
B1_1 C1_2 N1_2 C3_2 174.12(13)
N1_2 C1_2 N2_2 C13_2 175.22(13)
B1_1 C1_2 N2_2 C13_2 -4.8(2)
N1_2 C1_2 N2_2 C2_2 -6.15(15)
B1_1 C1_2 N2_2 C2_2 173.83(12)
C3_2 C2_2 N2_2 C1_2 14.76(16)
C3_2 C2_2 N2_2 C13_2 -166.45(12)
C1_2 N1_2 C3_2 C2_2 14.59(16)
C4_2 N1_2 C3_2 C2_2 172.00(12)
N2_2 C2_2 C3_2 N1_2 -16.37(15)
C1_2 N1_2 C4_2 C5_2 -122.49(15)
C3_2 N1_2 C4_2 C5_2 83.48(16)
C1_2 N1_2 C4_2 C9_2 64.47(19)
C3_2 N1_2 C4_2 C9_2 -89.56(16)
C9_2 C4_2 C5_2 C6_2 -3.8(2)
N1_2 C4_2 C5_2 C6_2 -176.79(12)
C9_2 C4_2 C5_2 C11_2 176.17(13)
N1_2 C4_2 C5_2 C11_2 3.22(19)
C4_2 C5_2 C6_2 C7_2 0.1(2)
C11_2 C5_2 C6_2 C7_2 -179.88(13)
C5_2 C6_2 C7_2 C8_2 2.5(2)
C5_2 C6_2 C7_2 C12_2 -176.55(13)
C6_2 C7_2 C8_2 C9_2 -1.6(2)
C12_2 C7_2 C8_2 C9_2 177.49(13)
C7_2 C8_2 C9_2 C4_2 -2.0(2)
C7_2 C8_2 C9_2 C10_2 176.80(13)
C5_2 C4_2 C9_2 C8_2 4.7(2)
N1_2 C4_2 C9_2 C8_2 177.53(12)
C5_2 C4_2 C9_2 C10_2 -174.03(13)
N1_2 C4_2 C9_2 C10_2 -1.2(2)
C1_2 N2_2 C13_2 C14_2 88.36(17)
C2_2 N2_2 C13_2 C14_2 -90.21(16)
C1_2 N2_2 C13_2 C18_2 -97.17(17)
C2_2 N2_2 C13_2 C18_2 84.26(16)
C18_2 C13_2 C14_2 C15_2 -0.4(2)
N2_2 C13_2 C14_2 C15_2 173.85(12)
C18_2 C13_2 C14_2 C22_2 179.23(12)
N2_2 C13_2 C14_2 C22_2 -6.52(19)
C13_2 C14_2 C15_2 C16_2 1.5(2)
C22_2 C14_2 C15_2 C16_2 -178.18(13)
C14_2 C15_2 C16_2 C17_2 -0.8(2)
C15_2 C16_2 C17_2 C18_2 -1.1(2)
C16_2 C17_2 C18_2 C13_2 2.1(2)
C16_2 C17_2 C18_2 C19_2 179.07(13)
C14_2 C13_2 C18_2 C17_2 -1.3(2)
N2_2 C13_2 C18_2 C17_2 -175.72(12)
C14_2 C13_2 C18_2 C19_2 -178.27(13)
N2_2 C13_2 C18_2 C19_2 7.34(19)
C17_2 C18_2 C19_2 C20_2 -79.21(17)
C13_2 C18_2 C19_2 C20_2 97.68(16)
C17_2 C18_2 C19_2 C21_2 45.0(2)
C13_2 C18_2 C19_2 C21_2 -138.11(15)
C15_2 C14_2 C22_2 C23_2 54.15(16)
C13_2 C14_2 C22_2 C23_2 -125.48(14)
C15_2 C14_2 C22_2 C24_2 -69.46(16)
C13_2 C14_2 C22_2 C24_2 110.92(15)
C4_3 N1_3 C1_3 N2_3 -168.18(12)
C3_3 N1_3 C1_3 N2_3 -7.64(15)
C4_3 N1_3 C1_3 B2_1 12.6(2)
C3_3 N1_3 C1_3 B2_1 173.19(12)
B1_1 B2_1 C1_3 N1_3 -142.96(13)
B3_1 B2_1 C1_3 N1_3 32.29(17)
B1_1 B2_1 C1_3 N2_3 38.06(19)
B3_1 B2_1 C1_3 N2_3 -146.69(13)
N1_3 C1_3 N2_3 C13_3 -162.50(12)
B2_1 C1_3 N2_3 C13_3 16.6(2)
N1_3 C1_3 N2_3 C2_3 -7.92(14)
B2_1 C1_3 N2_3 C2_3 171.20(12)
C1_3 N1_3 C3_3 C2_3 18.98(15)
C4_3 N1_3 C3_3 C2_3 -178.73(11)
C1_3 N1_3 C4_3 C5_3 67.67(17)
C3_3 N1_3 C4_3 C5_3 -91.98(15)
C1_3 N1_3 C4_3 C9_3 -117.42(14)
C3_3 N1_3 C4_3 C9_3 82.93(15)
C9_3 C4_3 C5_3 C6_3 3.95(19)
N1_3 C4_3 C5_3 C6_3 178.70(11)
C9_3 C4_3 C5_3 C11_3 -176.96(12)
N1_3 C4_3 C5_3 C11_3 -2.21(19)
C4_3 C5_3 C6_3 C7_3 -1.73(19)
C11_3 C5_3 C6_3 C7_3 179.18(13)
C5_3 C6_3 C7_3 C8_3 -1.1(2)
C5_3 C6_3 C7_3 C12_3 178.06(13)
C6_3 C7_3 C8_3 C9_3 1.9(2)
C12_3 C7_3 C8_3 C9_3 -177.29(13)
C7_3 C8_3 C9_3 C4_3 0.2(2)
C7_3 C8_3 C9_3 C10_3 -179.48(13)
C5_3 C4_3 C9_3 C8_3 -3.22(19)
N1_3 C4_3 C9_3 C8_3 -178.07(11)
C5_3 C4_3 C9_3 C10_3 176.48(12)
N1_3 C4_3 C9_3 C10_3 1.63(18)
C1_3 N2_3 C13_3 C18_3 66.79(18)
C2_3 N2_3 C13_3 C18_3 -86.95(15)
C1_3 N2_3 C13_3 C14_3 -120.41(14)
C2_3 N2_3 C13_3 C14_3 85.86(15)
C18_3 C13_3 C14_3 C15_3 -2.2(2)
N2_3 C13_3 C14_3 C15_3 -174.83(12)
C18_3 C13_3 C14_3 C22_3 176.90(12)
N2_3 C13_3 C14_3 C22_3 4.27(18)
C13_3 C14_3 C15_3 C16_3 -0.4(2)
C22_3 C14_3 C15_3 C16_3 -179.49(13)
C14_3 C15_3 C16_3 C17_3 1.4(2)
C15_3 C16_3 C17_3 C18_3 0.2(2)
C16_3 C17_3 C18_3 C13_3 -2.6(2)
C16_3 C17_3 C18_3 C19_3 176.68(13)
C14_3 C13_3 C18_3 C17_3 3.7(2)
N2_3 C13_3 C18_3 C17_3 176.12(12)
C14_3 C13_3 C18_3 C19_3 -175.61(13)
N2_3 C13_3 C18_3 C19_3 -3.15(19)
C17_3 C18_3 C19_3 C20_3 68.06(16)
C13_3 C18_3 C19_3 C20_3 -112.68(15)
C17_3 C18_3 C19_3 C21_3 -55.77(17)
C13_3 C18_3 C19_3 C21_3 123.48(14)
C15_3 C14_3 C22_3 C24_3 -51.90(17)
C13_3 C14_3 C22_3 C24_3 129.02(14)
C15_3 C14_3 C22_3 C23_3 71.23(16)
C13_3 C14_3 C22_3 C23_3 -107.85(14)
C1_3 N2_3 C2_3 C3_3 19.20(15)
C13_3 N2_3 C2_3 C3_3 176.87(11)
N1_3 C3_3 C2_3 N2_3 -21.30(14)
